data_4336412
loop_
_publ_author_name
'Lakshmi Kanta Das'
'Apurba Biswas'
'Jared S. Kinyon'
'Naresh S. Dalal'
'Haidong Zhou'
'Ashutosh Ghosh'

_publ_section_title
;
 Di-, Tri-, and Tetranuclear Nickel(II) Complexes with Oximato Bridges:
 Magnetism and Catecholase-like Activity of Two Tetranuclear Complexes
 Possessing Rhombic Topology
;
_journal_name_full 'Inorganic Chemistry'
_journal_page_first 11744
_journal_page_last 11757
_journal_paper_doi 10.1021/ic401020m
_journal_volume 52
_journal_year 2013
_chemical_formula_sum 'C32 H63 Cl2 N11 Ni4 O18'
_chemical_formula_weight 1195.67
_chemical_name_systematic
;
 ?
;
_space_group_IT_number 15
_symmetry_cell_setting monoclinic
_symmetry_space_group_name_Hall '-C 2yc'
_symmetry_space_group_name_H-M 'C 1 2/c 1'
_atom_sites_solution_hydrogens geom
_atom_sites_solution_primary direct
_atom_sites_solution_secondary difmap
_audit_creation_method SHELXL-97
_cell_angle_alpha 90.000
_cell_angle_beta 110.440(5)
_cell_angle_gamma 90.000
_cell_formula_units_Z 4
_cell_length_a 22.956(5)
_cell_length_b 11.086(5)
_cell_length_c 21.845(5)
_cell_measurement_reflns_used 17722
_cell_measurement_temperature 293(2)
_cell_measurement_theta_max 25.56
_cell_measurement_theta_min 1.89
_cell_volume 5209(3)
_computing_cell_refinement 'Bruker SMART'
_computing_data_collection 'Bruker SMART'
_computing_data_reduction 'Bruker SAINT'
_computing_molecular_graphics 'Ortep-3 for Windows (Farrugia, 1997)'
_computing_publication_material 'WINGX V1.80.03'
_computing_structure_refinement 'SHELXL-97 (Sheldrick, 1997)'
_computing_structure_solution 'SHELXS-97 (Sheldrick, 1990)'
_diffrn_ambient_temperature 293(2)
_diffrn_measured_fraction_theta_full 0.979
_diffrn_measured_fraction_theta_max 0.979
_diffrn_radiation_monochromator graphite
_diffrn_radiation_source 'fine-focus sealed tube'
_diffrn_radiation_type MoK\a
_diffrn_radiation_wavelength 0.71073
_diffrn_reflns_av_R_equivalents 0.1678
_diffrn_reflns_av_sigmaI/netI 0.1041
_diffrn_reflns_limit_h_max 27
_diffrn_reflns_limit_h_min -24
_diffrn_reflns_limit_k_max 13
_diffrn_reflns_limit_k_min -13
_diffrn_reflns_limit_l_max 26
_diffrn_reflns_limit_l_min -26
_diffrn_reflns_number 17722
_diffrn_reflns_theta_full 25.56
_diffrn_reflns_theta_max 25.56
_diffrn_reflns_theta_min 1.89
_exptl_absorpt_coefficient_mu 1.601
_exptl_absorpt_correction_T_max 0.8826
_exptl_absorpt_correction_T_min 0.6453
_exptl_absorpt_correction_type empirical
_exptl_absorpt_process_details SADABS
_exptl_crystal_colour Green
_exptl_crystal_density_diffrn 1.525
_exptl_crystal_description Rectangular
_exptl_crystal_F_000 2488
_exptl_crystal_size_max 0.30
_exptl_crystal_size_mid 0.18
_exptl_crystal_size_min 0.08
_refine_diff_density_max 1.642
_refine_diff_density_min -0.878
_refine_diff_density_rms 0.163
_refine_ls_extinction_method none
_refine_ls_goodness_of_fit_ref 0.966
_refine_ls_hydrogen_treatment mixed
_refine_ls_matrix_type full
_refine_ls_number_parameters 322
_refine_ls_number_reflns 4796
_refine_ls_number_restraints 23
_refine_ls_restrained_S_all 0.974
_refine_ls_R_factor_all 0.1034
_refine_ls_R_factor_gt 0.0787
_refine_ls_shift/su_max 0.001
_refine_ls_shift/su_mean 0.000
_refine_ls_structure_factor_coef Fsqd
_refine_ls_weighting_details 'calc w=1/[\s^2^(Fo^2^)+(0.1479P)^2^+0.0000P] where P=(Fo^2^+2Fc^2^)/3'
_refine_ls_weighting_scheme calc
_refine_ls_wR_factor_gt 0.1921
_refine_ls_wR_factor_ref 0.2153
_reflns_number_gt 3410
_reflns_number_total 4796
_reflns_threshold_expression >2sigma(I)
_cod_data_source_file ic401020m_si_002_4.cif
_cod_data_source_block 4
_cod_depositor_comments
;
The following automatic conversions were performed:

'_symmetry_cell_setting' value 'MOnoclinic' changed to 'monoclinic'
according to the built-in table from CIF Core dictionary named
'cif_core.dic' version 2.4.1 from 2010-06-29.

Automatic conversion script
Id: cif_fix_values 2281 2013-09-26 08:29:07Z andrius 
;
_cod_original_sg_symbol_H-M 'C 2/c'
_cod_database_code 4336412

loop_
_symmetry_equiv_pos_as_xyz
'x, y, z'
'-x, y, -z+1/2'
'x+1/2, y+1/2, z'
'-x+1/2, y+1/2, -z+1/2'
'-x, -y, -z'
'x, -y, z-1/2'
'-x+1/2, -y+1/2, -z'
'x+1/2, -y+1/2, z-1/2'

loop_
_atom_site_label
_atom_site_type_symbol
_atom_site_fract_x
_atom_site_fract_y
_atom_site_fract_z
_atom_site_U_iso_or_equiv
_atom_site_adp_type
_atom_site_occupancy
_atom_site_symmetry_multiplicity
_atom_site_calc_flag
_atom_site_refinement_flags
_atom_site_disorder_assembly
_atom_site_disorder_group
Ni1 Ni 0.24699(3) 0.14228(6) 0.04459(3) 0.0345(3) Uani 1 1 d . . .
Ni2 Ni 0.23663(3) 0.43111(6) 0.10420(3) 0.0380(3) Uani 1 1 d . . .
C1 C 0.1963(5) 0.6891(8) 0.0561(5) 0.095(3) Uani 1 1 d . . .
H1A H 0.1637 0.7392 0.0269 0.114 Uiso 1 1 calc R A 1
H1B H 0.2320 0.6952 0.0424 0.114 Uiso 1 1 calc R A 1
C2A C 0.2138(5) 0.7397(7) 0.1240(4) 0.094(3) Uani 0.630(7) 1 d P B 1
H2A1 H 0.1799 0.7271 0.1401 0.113 Uiso 0.630(7) 1 calc PR B 1
H2A2 H 0.2206 0.8259 0.1229 0.113 Uiso 0.630(7) 1 calc PR B 1
C3A C 0.2727(6) 0.6800(8) 0.1704(6) 0.0758(18) Uiso 0.630(7) 1 d PD B 1
H3A1 H 0.3037 0.6809 0.1496 0.091 Uiso 0.630(7) 1 calc PR B 1
H3A2 H 0.2884 0.7296 0.2093 0.091 Uiso 0.630(7) 1 calc PR B 1
N2A N 0.2675(2) 0.5552(4) 0.1913(2) 0.0535(13) Uani 0.630(7) 1 d PD B 1
C4A C 0.2300(5) 0.5506(12) 0.2321(6) 0.0758(18) Uiso 0.630(7) 1 d PD B 1
H4A1 H 0.2437 0.6117 0.2652 0.114 Uiso 0.630(7) 1 calc PR B 1
H4A2 H 0.2341 0.4727 0.2523 0.114 Uiso 0.630(7) 1 calc PR B 1
H4A3 H 0.1873 0.5645 0.2059 0.114 Uiso 0.630(7) 1 calc PR B 1
C5A C 0.3326(4) 0.5242(12) 0.2313(6) 0.0758(18) Uiso 0.630(7) 1 d PD B 1
H5A1 H 0.3465 0.5754 0.2691 0.114 Uiso 0.630(7) 1 calc PR B 1
H5A2 H 0.3588 0.5357 0.2058 0.114 Uiso 0.630(7) 1 calc PR B 1
H5A3 H 0.3347 0.4414 0.2449 0.114 Uiso 0.630(7) 1 calc PR B 1
C2B C 0.2138(5) 0.7397(7) 0.1240(4) 0.094(3) Uani 0.370(7) 1 d P B 2
H2B1 H 0.1825 0.7986 0.1238 0.113 Uiso 0.370(7) 1 calc PR B 2
H2B2 H 0.2527 0.7831 0.1334 0.113 Uiso 0.370(7) 1 calc PR B 2
C3B C 0.2217(8) 0.6514(15) 0.1816(10) 0.0758(18) Uiso 0.370(7) 1 d PD B 2
H3B1 H 0.2328 0.6982 0.2216 0.091 Uiso 0.370(7) 1 calc PR B 2
H3B2 H 0.1816 0.6144 0.1751 0.091 Uiso 0.370(7) 1 calc PR B 2
N2B N 0.2675(2) 0.5552(4) 0.1913(2) 0.0535(13) Uani 0.370(7) 1 d PD B 2
C4B C 0.2629(9) 0.4847(18) 0.2469(8) 0.0758(18) Uiso 0.370(7) 1 d PD B 2
H4B1 H 0.2880 0.4135 0.2529 0.114 Uiso 0.370(7) 1 calc PR B 2
H4B2 H 0.2203 0.4621 0.2382 0.114 Uiso 0.370(7) 1 calc PR B 2
H4B3 H 0.2772 0.5329 0.2859 0.114 Uiso 0.370(7) 1 calc PR B 2
C5B C 0.3294(5) 0.6031(19) 0.2091(10) 0.0758(18) Uiso 0.370(7) 1 d PD B 2
H5B1 H 0.3348 0.6392 0.1714 0.114 Uiso 0.370(7) 1 calc PR B 2
H5B2 H 0.3591 0.5392 0.2251 0.114 Uiso 0.370(7) 1 calc PR B 2
H5B3 H 0.3357 0.6630 0.2425 0.114 Uiso 0.370(7) 1 calc PR B 2
C6 C 0.4004(3) 0.1629(7) 0.2312(3) 0.0617(18) Uani 1 1 d . . .
H6A H 0.4389 0.1807 0.2251 0.093 Uiso 1 1 calc R . .
H6B H 0.4062 0.0961 0.2607 0.093 Uiso 1 1 calc R . .
H6C H 0.3871 0.2322 0.2491 0.093 Uiso 1 1 calc R . .
C7 C 0.3522(2) 0.1314(5) 0.1669(3) 0.0402(13) Uani 1 1 d . B .
C8 C 0.3503(3) 0.0151(6) 0.1329(3) 0.0452(14) Uani 1 1 d . B .
C9 C 0.3999(4) -0.0789(7) 0.1636(4) 0.075(2) Uani 1 1 d . . .
H9A H 0.3936 -0.1129 0.2012 0.113 Uiso 1 1 calc R . .
H9B H 0.4402 -0.0418 0.1765 0.113 Uiso 1 1 calc R . .
H9C H 0.3973 -0.1415 0.1324 0.113 Uiso 1 1 calc R . .
C10 C 0.0859(3) -0.0018(8) 0.0765(4) 0.067(2) Uani 1 1 d . . .
H10A H 0.0936 0.0318 0.1191 0.101 Uiso 1 1 calc R . .
H10B H 0.0840 -0.0882 0.0788 0.101 Uiso 1 1 calc R . .
H10C H 0.0472 0.0283 0.0468 0.101 Uiso 1 1 calc R . .
C11 C 0.1373(3) 0.0332(5) 0.0529(3) 0.0417(13) Uani 1 1 d . B .
C12 C 0.1357(2) -0.0022(5) -0.0123(3) 0.0390(12) Uani 1 1 d . B .
C13 C 0.0850(3) -0.0764(7) -0.0600(3) 0.0608(18) Uani 1 1 d . . .
H13A H 0.0513 -0.0246 -0.0843 0.091 Uiso 1 1 calc R . .
H13B H 0.0702 -0.1352 -0.0367 0.091 Uiso 1 1 calc R . .
H13C H 0.1012 -0.1166 -0.0896 0.091 Uiso 1 1 calc R . .
C14 C 0.1105(4) 0.3478(6) 0.1269(3) 0.0587(17) Uani 1 1 d . . .
C15 C 0.0469(4) 0.3284(10) 0.1264(5) 0.092(3) Uani 1 1 d . B .
H15A H 0.0457 0.3436 0.1692 0.137 Uiso 1 1 calc R . .
H15B H 0.0346 0.2466 0.1140 0.137 Uiso 1 1 calc R . .
H15C H 0.0190 0.3825 0.0956 0.137 Uiso 1 1 calc R . .
C16 C 0.0000 -0.0818(13) -0.2500 0.089(4) Uani 1 2 d S . .
C17 C 0.0000 0.0513(12) -0.2500 0.143(7) Uani 1 2 d S . .
H17A H 0.0215 0.0801 -0.2065 0.214 Uiso 0.50 1 calc PR . .
H17B H -0.0421 0.0801 -0.2649 0.214 Uiso 0.50 1 calc PR . .
H17C H 0.0206 0.0801 -0.2786 0.214 Uiso 0.50 1 calc PR . .
N1 N 0.1750(3) 0.5652(5) 0.0482(3) 0.0571(14) Uani 1 1 d . B .
H1NA H 0.1649 0.5456 0.0057 0.069 Uiso 1 1 calc R . .
H1NB H 0.1399 0.5615 0.0576 0.069 Uiso 1 1 calc R . .
N3 N 0.3060(2) 0.2033(4) 0.1332(2) 0.0374(10) Uani 1 1 d . . .
N4 N 0.1841(2) 0.0372(4) -0.0256(2) 0.0376(10) Uani 1 1 d . . .
N5 N 0.1602(3) 0.3643(5) 0.1286(3) 0.0562(14) Uani 1 1 d . B .
N6 N 0.0000 -0.1783(12) -0.2500 0.114(4) Uani 1 2 d S . .
O1 O 0.20955(17) 0.3138(3) 0.02163(17) 0.0372(8) Uani 1 1 d D . .
H1X H 0.1697(10) 0.320(4) 0.004(2) 0.021(12) Uiso 1 1 d D . .
O2 O 0.29924(18) 0.3053(4) 0.16046(18) 0.0467(10) Uani 1 1 d . B .
O3 O 0.3076(2) -0.0083(4) 0.08071(19) 0.0499(10) Uani 1 1 d . . .
O4 O 0.18248(18) 0.0931(4) 0.09025(18) 0.0455(10) Uani 1 1 d . . .
O5 O 0.18942(19) 0.0037(4) -0.08153(18) 0.0488(10) Uani 1 1 d . . .
Cl1 Cl 0.01513(9) 0.31268(18) -0.07116(9) 0.0680(5) Uani 1 1 d D . .
O11A O 0.0212(13) 0.228(3) -0.1227(12) 0.102(8) Uiso 0.33 1 d P . .
O11B O 0.0093(14) 0.309(3) -0.1359(14) 0.132(8) Uiso 0.33 1 d P . .
O12A O -0.0464(11) 0.346(2) -0.0784(15) 0.096(7) Uiso 0.33 1 d P . .
O12B O -0.0014(17) 0.252(3) -0.0182(15) 0.155(10) Uiso 0.33 1 d P . .
O13A O 0.0352(10) 0.2154(19) -0.0235(9) 0.088(5) Uiso 0.33 1 d P . .
O13B O 0.0640(12) 0.398(2) -0.0321(13) 0.102(8) Uiso 0.33 1 d P . .
O14A O 0.0674(10) 0.390(2) -0.0568(13) 0.089(7) Uiso 0.33 1 d P . .
O14B O -0.0357(17) 0.394(4) -0.1030(17) 0.165(13) Uiso 0.33 1 d P . .
O11C O -0.0354(9) 0.332(2) -0.0473(12) 0.105(8) Uiso 0.33 1 d PD . .
O12C O 0.0703(9) 0.273(2) -0.0186(9) 0.147(10) Uiso 0.33 1 d PD . .
O13C O 0.0303(13) 0.4202(17) -0.1008(13) 0.170(12) Uiso 0.33 1 d PD . .
O14C O -0.0019(10) 0.2174(17) -0.1221(9) 0.094(7) Uiso 0.33 1 d PD . .

loop_
_atom_site_aniso_label
_atom_site_aniso_U_11
_atom_site_aniso_U_22
_atom_site_aniso_U_33
_atom_site_aniso_U_23
_atom_site_aniso_U_13
_atom_site_aniso_U_12
Ni1 0.0393(4) 0.0297(4) 0.0334(4) 0.0006(3) 0.0113(3) -0.0019(3)
Ni2 0.0425(5) 0.0344(4) 0.0384(4) -0.0023(3) 0.0155(3) 0.0005(3)
C1 0.138(9) 0.055(5) 0.096(6) 0.024(5) 0.044(6) 0.014(5)
C2A 0.125(8) 0.041(4) 0.102(7) -0.001(4) 0.022(6) 0.017(5)
N2A 0.065(3) 0.047(3) 0.050(3) -0.012(2) 0.022(3) 0.001(3)
C2B 0.125(8) 0.041(4) 0.102(7) -0.001(4) 0.022(6) 0.017(5)
N2B 0.065(3) 0.047(3) 0.050(3) -0.012(2) 0.022(3) 0.001(3)
C6 0.058(4) 0.061(4) 0.054(4) -0.006(3) 0.004(3) 0.002(3)
C7 0.036(3) 0.038(3) 0.044(3) 0.004(2) 0.010(2) -0.001(2)
C8 0.045(3) 0.042(3) 0.050(3) 0.011(3) 0.019(3) 0.004(3)
C9 0.078(5) 0.052(5) 0.083(5) 0.011(4) 0.013(4) 0.018(4)
C10 0.055(4) 0.084(5) 0.067(4) -0.008(4) 0.027(3) -0.015(4)
C11 0.042(3) 0.034(3) 0.050(3) 0.006(2) 0.018(3) 0.001(2)
C12 0.037(3) 0.032(3) 0.047(3) -0.001(2) 0.014(2) -0.001(2)
C13 0.056(4) 0.068(5) 0.057(4) -0.011(3) 0.017(3) -0.010(3)
C14 0.072(5) 0.051(4) 0.059(4) -0.010(3) 0.030(3) -0.003(3)
C15 0.068(5) 0.106(7) 0.112(7) -0.017(6) 0.045(5) -0.010(5)
C16 0.104(10) 0.066(8) 0.095(9) 0.000 0.034(8) 0.000
C17 0.150(16) 0.053(8) 0.23(2) 0.000 0.073(15) 0.000
N1 0.067(4) 0.048(3) 0.055(3) -0.005(2) 0.019(3) 0.015(3)
N3 0.044(3) 0.034(2) 0.034(2) 0.0002(19) 0.0128(19) -0.001(2)
N4 0.041(3) 0.034(2) 0.038(2) -0.0026(19) 0.0137(19) 0.0021(19)
N5 0.054(3) 0.062(4) 0.065(3) -0.017(3) 0.036(3) -0.014(3)
N6 0.138(11) 0.078(8) 0.119(10) 0.000 0.037(8) 0.000
O1 0.034(2) 0.040(2) 0.0383(19) 0.0008(16) 0.0124(16) 0.0015(16)
O2 0.054(2) 0.038(2) 0.042(2) -0.0064(17) 0.0094(17) 0.0016(18)
O3 0.060(3) 0.038(2) 0.046(2) 0.0045(18) 0.012(2) 0.0047(19)
O4 0.047(2) 0.051(2) 0.041(2) 0.0007(18) 0.0196(18) -0.0080(19)
O5 0.051(2) 0.053(3) 0.045(2) -0.0075(19) 0.0200(18) -0.007(2)
Cl1 0.0671(12) 0.0649(12) 0.0688(12) 0.0079(9) 0.0197(9) -0.0036(9)

loop_
_atom_type_symbol
_atom_type_description
_atom_type_scat_dispersion_real
_atom_type_scat_dispersion_imag
_atom_type_scat_source
C C 0.0033 0.0016 'International Tables Vol C Tables 4.2.6.8 and 6.1.1.4'
H H 0.0000 0.0000 'International Tables Vol C Tables 4.2.6.8 and 6.1.1.4'
N N 0.0061 0.0033 'International Tables Vol C Tables 4.2.6.8 and 6.1.1.4'
O O 0.0106 0.0060 'International Tables Vol C Tables 4.2.6.8 and 6.1.1.4'
Cl Cl 0.1484 0.1585 'International Tables Vol C Tables 4.2.6.8 and 6.1.1.4'
Ni Ni 0.3393 1.1124 'International Tables Vol C Tables 4.2.6.8 and 6.1.1.4'

loop_
_geom_angle_atom_site_label_1
_geom_angle_atom_site_label_2
_geom_angle_atom_site_label_3
_geom_angle
_geom_angle_site_symmetry_1
_geom_angle_site_symmetry_3
N3 Ni1 N4 161.59(18) . .
N3 Ni1 O1 90.40(16) . .
N4 Ni1 O1 102.41(16) . .
N3 Ni1 O1 105.07(16) . 7
N4 Ni1 O1 89.77(16) . 7
O1 Ni1 O1 82.90(16) . 7
N3 Ni1 O4 88.87(16) . .
N4 Ni1 O4 77.44(17) . .
O1 Ni1 O4 92.92(16) . .
O1 Ni1 O4 165.42(14) 7 .
N3 Ni1 O3 77.26(17) . .
N4 Ni1 O3 91.69(17) . .
O1 Ni1 O3 164.86(16) . .
O1 Ni1 O3 91.77(16) 7 .
O4 Ni1 O3 95.54(17) . .
O5 Ni2 O2 85.38(17) 7 .
O5 Ni2 N1 93.1(2) 7 .
O2 Ni2 N1 177.83(19) . .
O5 Ni2 O1 91.82(15) 7 .
O2 Ni2 O1 91.61(15) . .
N1 Ni2 O1 90.02(17) . .
O5 Ni2 N5 179.46(18) 7 .
O2 Ni2 N5 94.5(2) . .
N1 Ni2 N5 87.0(2) . .
O1 Ni2 N5 88.71(17) . .
O5 Ni2 N2A 86.93(17) 7 .
O2 Ni2 N2A 87.80(16) . .
N1 Ni2 N2A 90.5(2) . .
O1 Ni2 N2A 178.66(17) . .
N5 Ni2 N2A 92.54(19) . .
O5 Ni2 N2B 86.93(17) 7 .
O2 Ni2 N2B 87.80(16) . .
N1 Ni2 N2B 90.5(2) . .
O1 Ni2 N2B 178.66(17) . .
N5 Ni2 N2B 92.54(19) . .
N2A Ni2 N2B 0.00(18) . .
N1 C1 C2A 115.8(7) . .
N1 C1 C2B 115.8(7) . .
C2A C1 C2B 0.0(8) . .
N1 C1 H1A 108.3 . .
C2A C1 H1A 108.3 . .
C2B C1 H1A 108.3 . .
N1 C1 H1B 108.3 . .
C2A C1 H1B 108.3 . .
C2B C1 H1B 108.3 . .
H1A C1 H1B 107.4 . .
C1 C2A C3A 111.3(9) . .
C1 C2A H2A1 109.4 . .
C3A C2A H2A1 109.4 . .
C1 C2A H2A2 109.4 . .
C3A C2A H2A2 109.4 . .
H2A1 C2A H2A2 108.0 . .
N2A C3A C2A 117.7(9) . .
N2A C3A H3A1 107.9 . .
C2A C3A H3A1 107.9 . .
N2A C3A H3A2 107.9 . .
C2A C3A H3A2 107.9 . .
H3A1 C3A H3A2 107.2 . .
C4A N2A C3A 110.7(7) . .
C4A N2A C5A 108.9(7) . .
C3A N2A C5A 103.1(7) . .
C4A N2A Ni2 115.0(6) . .
C3A N2A Ni2 110.3(6) . .
C5A N2A Ni2 108.1(6) . .
C1 C2B C3B 118.6(10) . .
C1 C2B H2B1 107.7 . .
C3B C2B H2B1 107.7 . .
C1 C2B H2B2 107.7 . .
C3B C2B H2B2 107.7 . .
H2B1 C2B H2B2 107.1 . .
N2B C3B C2B 116.8(12) . .
N2B C3B H3B1 108.1 . .
C2B C3B H3B1 108.1 . .
N2B C3B H3B2 108.1 . .
C2B C3B H3B2 108.1 . .
H3B1 C3B H3B2 107.3 . .
C5B N2B C3B 111.3(10) . .
C5B N2B C4B 108.8(10) . .
C3B N2B C4B 104.4(10) . .
C5B N2B Ni2 116.3(9) . .
C3B N2B Ni2 109.0(9) . .
C4B N2B Ni2 106.3(9) . .
N2B C4B H4B1 109.5 . .
N2B C4B H4B2 109.5 . .
H4B1 C4B H4B2 109.5 . .
N2B C4B H4B3 109.5 . .
H4B1 C4B H4B3 109.5 . .
H4B2 C4B H4B3 109.5 . .
N2B C5B H5B1 109.5 . .
N2B C5B H5B2 109.5 . .
H5B1 C5B H5B2 109.5 . .
N2B C5B H5B3 109.5 . .
H5B1 C5B H5B3 109.5 . .
H5B2 C5B H5B3 109.5 . .
C7 C6 H6A 109.5 . .
C7 C6 H6B 109.5 . .
H6A C6 H6B 109.5 . .
C7 C6 H6C 109.5 . .
H6A C6 H6C 109.5 . .
H6B C6 H6C 109.5 . .
N3 C7 C8 111.6(5) . .
N3 C7 C6 124.6(5) . .
C8 C7 C6 123.8(5) . .
O3 C8 C7 121.0(5) . .
O3 C8 C9 119.4(6) . .
C7 C8 C9 119.5(6) . .
C8 C9 H9A 109.5 . .
C8 C9 H9B 109.5 . .
H9A C9 H9B 109.5 . .
C8 C9 H9C 109.5 . .
H9A C9 H9C 109.5 . .
H9B C9 H9C 109.5 . .
C11 C10 H10A 109.5 . .
C11 C10 H10B 109.5 . .
H10A C10 H10B 109.5 . .
C11 C10 H10C 109.5 . .
H10A C10 H10C 109.5 . .
H10B C10 H10C 109.5 . .
O4 C11 C12 120.4(5) . .
O4 C11 C10 118.9(5) . .
C12 C11 C10 120.7(5) . .
N4 C12 C11 112.9(5) . .
N4 C12 C13 122.3(5) . .
C11 C12 C13 124.8(5) . .
C12 C13 H13A 109.5 . .
C12 C13 H13B 109.5 . .
H13A C13 H13B 109.5 . .
C12 C13 H13C 109.5 . .
H13A C13 H13C 109.5 . .
H13B C13 H13C 109.5 . .
N5 C14 C15 178.5(8) . .
C14 C15 H15A 109.5 . .
C14 C15 H15B 109.5 . .
H15A C15 H15B 109.5 . .
C14 C15 H15C 109.5 . .
H15A C15 H15C 109.5 . .
H15B C15 H15C 109.5 . .
N6 C16 C17 180.000(3) . .
C16 C17 H17A 109.5 . .
C16 C17 H17B 109.5 . .
H17A C17 H17B 109.5 . .
C16 C17 H17C 109.5 . .
H17A C17 H17C 109.5 . .
H17B C17 H17C 109.5 . .
C1 N1 Ni2 117.9(5) . .
C1 N1 H1NA 107.8 . .
Ni2 N1 H1NA 107.8 . .
C1 N1 H1NB 107.8 . .
Ni2 N1 H1NB 107.8 . .
H1NA N1 H1NB 107.2 . .
O2 N3 C7 117.7(4) . .
O2 N3 Ni1 124.7(3) . .
C7 N3 Ni1 117.5(4) . .
C12 N4 O5 117.9(4) . .
C12 N4 Ni1 116.6(4) . .
O5 N4 Ni1 125.4(3) . .
C14 N5 Ni2 160.9(6) . .
Ni1 O1 Ni1 97.10(16) . 7
Ni1 O1 Ni2 112.36(16) . .
Ni1 O1 Ni2 112.12(17) 7 .
Ni1 O1 H1X 117(3) . .
Ni1 O1 H1X 111(3) 7 .
Ni2 O1 H1X 107(3) . .
N3 O2 Ni2 118.6(3) . .
C8 O3 Ni1 112.2(4) . .
C11 O4 Ni1 112.4(3) . .
N4 O5 Ni2 118.3(3) . 7
O11B Cl1 O12A 99.1(17) . .
O11B Cl1 O14A 91.0(16) . .
O12A Cl1 O14A 127.1(14) . .
O11B Cl1 O14B 75.5(18) . .
O12A Cl1 O14B 34.5(14) . .
O14A Cl1 O14B 102.2(19) . .
O11B Cl1 O11C 125.0(16) . .
O12A Cl1 O11C 26.5(12) . .
O14A Cl1 O11C 123.9(13) . .
O14B Cl1 O11C 57.8(16) . .
O11B Cl1 O12C 123.4(16) . .
O12A Cl1 O12C 136.9(15) . .
O14A Cl1 O12C 64.4(13) . .
O14B Cl1 O12C 155.0(17) . .
O11C Cl1 O12C 110.4(11) . .
O11B Cl1 O13C 61.3(15) . .
O12A Cl1 O13C 97.0(16) . .
O14A Cl1 O13C 44.6(12) . .
O14B Cl1 O13C 63.6(18) . .
O11C Cl1 O13C 112.9(12) . .
O12C Cl1 O13C 108.7(12) . .
O11B Cl1 O13A 127.3(16) . .
O12A Cl1 O13A 109.1(15) . .
O14A Cl1 O13A 104.8(13) . .
O14B Cl1 O13A 143.7(18) . .
O11C Cl1 O13A 86.8(12) . .
O12C Cl1 O13A 40.5(11) . .
O13C Cl1 O13A 149.1(13) . .
O11B Cl1 O14C 45.7(14) . .
O12A Cl1 O14C 96.3(14) . .
O14A Cl1 O14C 125.2(14) . .
O14B Cl1 O14C 97.1(17) . .
O11C Cl1 O14C 109.9(11) . .
O12C Cl1 O14C 108.0(11) . .
O13C Cl1 O14C 106.9(11) . .
O13A Cl1 O14C 86.8(12) . .
O11B Cl1 O13B 113.1(16) . .
O12A Cl1 O13B 115.0(14) . .
O14A Cl1 O13B 22.8(12) . .
O14B Cl1 O13B 101.7(19) . .
O11C Cl1 O13B 103.9(13) . .
O12C Cl1 O13B 57.4(14) . .
O13C Cl1 O13B 59.0(14) . .
O13A Cl1 O13B 94.2(12) . .
O14C Cl1 O13B 146.2(13) . .
O11B Cl1 O12B 145.2(18) . .
O12A Cl1 O12B 72.0(17) . .
O14A Cl1 O12B 121.7(16) . .
O14B Cl1 O12B 106(2) . .
O11C Cl1 O12B 48.3(13) . .
O12C Cl1 O12B 68.9(15) . .
O13C Cl1 O12B 151.3(16) . .
O13A Cl1 O12B 38.5(13) . .
O14C Cl1 O12B 100.8(14) . .
O13B Cl1 O12B 100.8(16) . .
O11B Cl1 O11A 38.3(14) . .
O12A Cl1 O11A 115.3(15) . .
O14A Cl1 O11A 104.5(15) . .
O14B Cl1 O11A 107.3(17) . .
O11C Cl1 O11A 130.9(13) . .
O12C Cl1 O11A 96.9(14) . .
O13C Cl1 O11A 94.6(16) . .
O13A Cl1 O11A 89.0(13) . .
O14C Cl1 O11A 21.0(12) . .
O13B Cl1 O11A 125.2(15) . .
O12B Cl1 O11A 114.1(16) . .
O14C O11A O11B 91(5) . .
O14C O11A Cl1 77(3) . .
O11B O11A Cl1 63(2) . .
O11A O11B O14C 29(2) . .
O11A O11B Cl1 79(3) . .
O14C O11B Cl1 72.4(18) . .
O11A O11B O13C 130(3) . .
O14C O11B O13C 134(3) . .
Cl1 O11B O13C 62.1(14) . .
O11A O11B O14B 122(4) . .
O14C O11B O14B 99(3) . .
Cl1 O11B O14B 54.0(16) . .
O13C O11B O14B 56.8(19) . .
O11C O12A O14B 136(6) . .
O11C O12A Cl1 79(3) . .
O14B O12A Cl1 75(3) . .
O11C O12A O12B 32(3) . .
O14B O12A O12B 129(4) . .
Cl1 O12A O12B 56.3(14) . .
O13A O12B O11C 132(3) . .
O13A O12B Cl1 69(2) . .
O11C O12B Cl1 63.5(16) . .
O13A O12B O12C 33.3(19) . .
O11C O12B O12C 111(2) . .
Cl1 O12B O12C 54.2(12) . .
O13A O12B O12A 118(3) . .
O11C O12B O12A 16.6(13) . .
Cl1 O12B O12A 51.7(13) . .
O12C O12B O12A 104.0(19) . .
O12B O13A O12C 115(3) . .
O12B O13A Cl1 73(2) . .
O12C O13A Cl1 69.3(14) . .
O14A O13B O12C 90(4) . .
O14A O13B O13C 42(4) . .
O12C O13B O13C 111(2) . .
O14A O13B Cl1 72(4) . .
O12C O13B Cl1 59.9(12) . .
O13C O13B Cl1 59.4(12) . .
O13B O14A O13C 117(5) . .
O13B O14A Cl1 85(4) . .
O13C O14A Cl1 69.6(15) . .
O13B O14A O12C 67(4) . .
O13C O14A O12C 128(2) . .
Cl1 O14A O12C 58.8(11) . .
O12A O14B O11C 19(2) . .
O12A O14B Cl1 71(3) . .
O11C O14B Cl1 61.1(16) . .
O12A O14B O13C 127(4) . .
O11C O14B O13C 111(2) . .
Cl1 O14B O13C 58.6(15) . .
O12A O14B O11B 106(4) . .
O11C O14B O11B 106(3) . .
Cl1 O14B O11B 50.4(15) . .
O13C O14B O11B 52.3(17) . .
O12A O11C O12B 132(4) . .
O12A O11C O14B 25(3) . .
O12B O11C O14B 129(2) . .
O12A O11C Cl1 74(2) . .
O12B O11C Cl1 68.2(17) . .
O14B O11C Cl1 61.1(16) . .
O13A O12C O13B 126(2) . .
O13A O12C Cl1 70.2(14) . .
O13B O12C Cl1 62.7(13) . .
O13A O12C O14A 126.9(18) . .
O13B O12C O14A 22.3(13) . .
Cl1 O12C O14A 56.8(10) . .
O13A O12C O12B 32.2(17) . .
O13B O12C O12B 96.4(19) . .
Cl1 O12C O12B 57.0(12) . .
O14A O12C O12B 105.6(16) . .
O14A O13C O13B 20.8(18) . .
O14A O13C O11B 103(2) . .
O13B O13C O11B 111.3(19) . .
O14A O13C Cl1 65.8(14) . .
O13B O13C Cl1 61.6(12) . .
O11B O13C Cl1 56.6(13) . .
O14A O13C O14B 115(2) . .
O13B O13C O14B 99(2) . .
O11B O13C O14B 71(2) . .
Cl1 O13C O14B 57.8(16) . .
O11A O14C O11B 59(4) . .
O11A O14C Cl1 82(3) . .
O11B O14C Cl1 61.9(16) . .

loop_
_geom_bond_atom_site_label_1
_geom_bond_atom_site_label_2
_geom_bond_distance
_geom_bond_site_symmetry_2
Ni1 N3 2.051(4) .
Ni1 N4 2.061(4) .
Ni1 O1 2.075(4) .
Ni1 O1 2.081(4) 7
Ni1 O4 2.125(4) .
Ni1 O3 2.140(4) .
Ni2 O5 2.058(4) 7
Ni2 O2 2.071(4) .
Ni2 N1 2.121(5) .
Ni2 O1 2.132(4) .
Ni2 N5 2.136(5) .
Ni2 N2A 2.252(5) .
Ni2 N2B 2.252(5) .
C1 N1 1.448(11) .
C1 C2A 1.504(12) .
C1 C2B 1.504(12) .
C1 H1A 0.9700 .
C1 H1B 0.9700 .
C2A C3A 1.528(14) .
C2A H2A1 0.9700 .
C2A H2A2 0.9700 .
C3A N2A 1.475(8) .
C3A H3A1 0.9700 .
C3A H3A2 0.9700 .
N2A C4A 1.439(8) .
N2A C5A 1.485(8) .
C4A H4A1 0.9600 .
C4A H4A2 0.9600 .
C4A H4A3 0.9600 .
C5A H5A1 0.9600 .
C5A H5A2 0.9600 .
C5A H5A3 0.9600 .
C2B C3B 1.555(19) .
C2B H2B1 0.9700 .
C2B H2B2 0.9700 .
C3B N2B 1.461(9) .
C3B H3B1 0.9700 .
C3B H3B2 0.9700 .
N2B C5B 1.438(9) .
N2B C4B 1.479(9) .
C4B H4B1 0.9600 .
C4B H4B2 0.9600 .
C4B H4B3 0.9600 .
C5B H5B1 0.9600 .
C5B H5B2 0.9600 .
C5B H5B3 0.9600 .
C6 C7 1.495(8) .
C6 H6A 0.9600 .
C6 H6B 0.9600 .
C6 H6C 0.9600 .
C7 N3 1.325(7) .
C7 C8 1.481(9) .
C8 O3 1.245(7) .
C8 C9 1.516(9) .
C9 H9A 0.9600 .
C9 H9B 0.9600 .
C9 H9C 0.9600 .
C10 C11 1.494(8) .
C10 H10A 0.9600 .
C10 H10B 0.9600 .
C10 H10C 0.9600 .
C11 O4 1.261(7) .
C11 C12 1.464(8) .
C12 N4 1.318(7) .
C12 C13 1.507(8) .
C13 H13A 0.9600 .
C13 H13B 0.9600 .
C13 H13C 0.9600 .
C14 N5 1.142(9) .
C14 C15 1.472(11) .
C15 H15A 0.9600 .
C15 H15B 0.9600 .
C15 H15C 0.9600 .
C16 N6 1.069(17) .
C16 C17 1.475(19) .
C17 H17A 0.9600 .
C17 H17B 0.9600 .
C17 H17C 0.9600 .
N1 H1NA 0.9000 .
N1 H1NB 0.9000 .
N3 O2 1.312(6) .
N4 O5 1.322(6) .
O1 Ni1 2.081(4) 7
O1 H1X 0.863(19) .
O5 Ni2 2.058(4) 7
Cl1 O11B 1.37(3) .
Cl1 O12A 1.41(2) .
Cl1 O14A 1.42(2) .
Cl1 O14B 1.44(4) .
Cl1 O11C 1.444(13) .
Cl1 O12C 1.448(14) .
Cl1 O13C 1.455(14) .
Cl1 O13A 1.457(19) .
Cl1 O14C 1.484(13) .
Cl1 O13B 1.49(3) .
Cl1 O12B 1.50(3) .
Cl1 O11A 1.51(2) .
O11A O14C 0.55(3) .
O11A O11B 0.96(3) .
O11B O14C 1.11(3) .
O11B O13C 1.44(3) .
O11B O14B 1.73(5) .
O12A O11C 0.66(3) .
O12A O14B 0.85(4) .
O12A O12B 1.71(4) .
O12B O13A 0.98(3) .
O12B O11C 1.20(3) .
O12B O12C 1.67(4) .
O13A O12C 1.00(3) .
O13B O14A 0.58(3) .
O13B O12C 1.41(3) .
O13B O13C 1.45(3) .
O14A O13C 1.09(3) .
O14A O12C 1.53(3) .
O14B O11C 1.39(4) .
O14B O13C 1.53(4) .
